data_4079158
loop_
_publ_author_name
'Shen, Xiaodong'
'Xue, Mingqiang'
'Jiao, Rui'
'Ma, Yong'
'Zhang, Yong'
'Shen, Qi'

_publ_section_title
;
 Bis(\b-diketiminate) Rare-Earth-Metal Borohydrides: Syntheses,
 Structures, and Catalysis for the Polymerizations ofl-Lactide,
 \e-Caprolactone, and Methyl Methacrylate
;
_journal_issue 17
_journal_name_full Organometallics
_journal_page_first 6222
_journal_paper_doi 10.1021/om3005299
_journal_volume 31
_journal_year 2012
_chemical_formula_moiety 'C46 H62 B N4 Yb, C4 H8 O'
_chemical_formula_sum 'C50 H70 B N4 O Yb'
_chemical_formula_weight 926.95
_chemical_name_systematic
; 
 ? 
;
_space_group_IT_number 5
_symmetry_cell_setting monoclinic
_symmetry_Int_Tables_number 5
_symmetry_space_group_name_Hall 'C 2y'
_symmetry_space_group_name_H-M 'C 1 2 1'
_atom_sites_solution_hydrogens geom
_atom_sites_solution_primary direct
_atom_sites_solution_secondary difmap
_audit_creation_method SHELXL-97
_cell_angle_alpha 90.00
_cell_angle_beta 129.7710(10)
_cell_angle_gamma 90.00
_cell_formula_units_Z 2
_cell_length_a 22.0087(17)
_cell_length_b 8.4890(4)
_cell_length_c 16.4327(13)
_cell_measurement_reflns_used 6171
_cell_measurement_temperature 223(2)
_cell_measurement_theta_max 27.5
_cell_measurement_theta_min 3.2
_cell_volume 2359.7(3)
_computing_cell_refinement CrystalClear
_computing_data_collection CrystalClear
_computing_data_reduction CrystalStructure
_computing_structure_refinement 'SHELXL-97 (Sheldrick, 1997)'
_computing_structure_solution 'SHELXS-97 (Sheldrick, 1990)'
_diffrn_ambient_temperature 223(2)
_diffrn_detector_area_resol_mean 14.63
_diffrn_measured_fraction_theta_full 0.992
_diffrn_measured_fraction_theta_max 0.992
_diffrn_measurement_device_type 'Rigaku Saturn'
_diffrn_measurement_method \w
_diffrn_radiation_monochromator graphite
_diffrn_radiation_source 'fine-focus sealed tube'
_diffrn_radiation_type MoK\a
_diffrn_radiation_wavelength 0.71075
_diffrn_reflns_av_R_equivalents 0.0283
_diffrn_reflns_av_sigmaI/netI 0.0753
_diffrn_reflns_limit_h_max 26
_diffrn_reflns_limit_h_min -25
_diffrn_reflns_limit_k_max 10
_diffrn_reflns_limit_k_min -8
_diffrn_reflns_limit_l_max 13
_diffrn_reflns_limit_l_min -19
_diffrn_reflns_number 6122
_diffrn_reflns_theta_full 25.50
_diffrn_reflns_theta_max 25.50
_diffrn_reflns_theta_min 3.23
_exptl_absorpt_coefficient_mu 2.020
_exptl_absorpt_correction_T_max 0.451
_exptl_absorpt_correction_T_min 0.340
_exptl_absorpt_correction_type multi-scan
_exptl_absorpt_process_details 'Jacobson, R. (1998) Private communication'
_exptl_crystal_colour colorless
_exptl_crystal_density_diffrn 1.305
_exptl_crystal_density_method 'not measured'
_exptl_crystal_description prism
_exptl_crystal_F_000 962
_exptl_crystal_size_max 0.40
_exptl_crystal_size_mid 0.20
_exptl_crystal_size_min 0.20
_refine_diff_density_max 1.353
_refine_diff_density_min -1.066
_refine_diff_density_rms 0.085
_refine_ls_abs_structure_details 'Flack H D (1983), Acta Cryst. A39, 876-881'
_refine_ls_abs_structure_Flack -0.004(13)
_refine_ls_extinction_method none
_refine_ls_goodness_of_fit_ref 1.020
_refine_ls_hydrogen_treatment mixed
_refine_ls_matrix_type full
_refine_ls_number_parameters 267
_refine_ls_number_reflns 3895
_refine_ls_number_restraints 11
_refine_ls_restrained_S_all 1.032
_refine_ls_R_factor_all 0.0323
_refine_ls_R_factor_gt 0.0312
_refine_ls_shift/su_max 0.001
_refine_ls_shift/su_mean 0.000
_refine_ls_structure_factor_coef Fsqd
_refine_ls_weighting_details 'calc w=1/[\s^2^(Fo^2^)+(0.0233P)^2^+0.0000P] where P=(Fo^2^+2Fc^2^)/3'
_refine_ls_weighting_scheme calc
_refine_ls_wR_factor_gt 0.0664
_refine_ls_wR_factor_ref 0.0667
_reflns_number_gt 3820
_reflns_number_total 3895
_reflns_threshold_expression >2sigma(I)
_cod_data_source_file om3005299_si_001.cif
_cod_data_source_block complex4
_cod_original_sg_symbol_H-M 'C 2'
_cod_database_code 4079158

loop_
_symmetry_equiv_pos_as_xyz
'x, y, z'
'-x, y, -z'
'x+1/2, y+1/2, z'
'-x+1/2, y+1/2, -z'

loop_
_atom_site_label
_atom_site_type_symbol
_atom_site_fract_x
_atom_site_fract_y
_atom_site_fract_z
_atom_site_U_iso_or_equiv
_atom_site_adp_type
_atom_site_occupancy
_atom_site_symmetry_multiplicity
_atom_site_calc_flag
_atom_site_refinement_flags
Yb1 Yb 0.5000 0.49760(2) 1.0000 0.02560(9) Uani 1 2 d SD
N1 N 0.48107(19) 0.4904(14) 0.8445(3) 0.0254(9) Uani 1 1 d .
N2 N 0.6009(3) 0.3386(5) 1.0513(4) 0.0308(11) Uani 1 1 d .
C1 C 0.4304(5) 0.3005(9) 0.6963(6) 0.0405(19) Uani 1 1 d .
H1A H 0.3757 0.3324 0.6560 0.061 Uiso 1 1 calc R
H1B H 0.4328 0.1879 0.6885 0.061 Uiso 1 1 calc R
H1C H 0.4535 0.3562 0.6703 0.061 Uiso 1 1 calc R
C2 C 0.4759(4) 0.3393(7) 0.8116(5) 0.0251(15) Uani 1 1 d .
C3 C 0.5138(3) 0.2102(6) 0.8824(5) 0.0347(14) Uani 1 1 d .
H3A H 0.4910 0.1108 0.8536 0.042 Uiso 1 1 calc R
C4 C 0.5809(3) 0.2118(6) 0.9894(5) 0.0324(13) Uani 1 1 d .
C5 C 0.6326(3) 0.0670(6) 1.0302(5) 0.0432(16) Uani 1 1 d .
H5A H 0.6867 0.0979 1.0651 0.065 Uiso 1 1 calc R
H5B H 0.6138 -0.0025 0.9714 0.065 Uiso 1 1 calc R
H5C H 0.6305 0.0125 1.0802 0.065 Uiso 1 1 calc R
C6 C 0.4749(4) 0.6114(8) 0.7802(5) 0.0276(16) Uani 1 1 d .
C7 C 0.5440(3) 0.6525(6) 0.7958(4) 0.0330(13) Uani 1 1 d .
C8 C 0.5399(4) 0.7755(7) 0.7364(5) 0.0395(15) Uani 1 1 d .
H8 H 0.5854 0.8025 0.7457 0.047 Uiso 1 1 calc R
C9 C 0.4712(4) 0.8589(7) 0.6643(5) 0.0438(16) Uani 1 1 d .
H9 H 0.4699 0.9423 0.6257 0.053 Uiso 1 1 calc R
C10 C 0.4039(3) 0.8177(7) 0.6498(5) 0.0379(15) Uani 1 1 d .
H10 H 0.3569 0.8741 0.6005 0.045 Uiso 1 1 calc R
C11 C 0.4039(4) 0.6943(8) 0.7065(6) 0.0282(16) Uani 1 1 d .
C12 C 0.6214(3) 0.5667(6) 0.8753(5) 0.0364(14) Uani 1 1 d .
H12 H 0.6155 0.4956 0.9177 0.044 Uiso 1 1 calc R
C13 C 0.6890(4) 0.6819(8) 0.9505(5) 0.0499(17) Uani 1 1 d .
H13A H 0.7367 0.6233 1.0040 0.075 Uiso 1 1 calc R
H13B H 0.6750 0.7482 0.9845 0.075 Uiso 1 1 calc R
H13C H 0.6980 0.7471 0.9107 0.075 Uiso 1 1 calc R
C14 C 0.6437(4) 0.4662(9) 0.8190(5) 0.056(3) Uani 1 1 d .
H14A H 0.6441 0.5325 0.7713 0.083 Uiso 1 1 calc R
H14B H 0.6053 0.3825 0.7791 0.083 Uiso 1 1 calc R
H14C H 0.6958 0.4208 0.8715 0.083 Uiso 1 1 calc R
C15 C 0.3275(3) 0.6581(6) 0.6842(4) 0.0330(13) Uani 1 1 d .
H15 H 0.3368 0.5684 0.7294 0.040 Uiso 1 1 calc R
C16 C 0.2986(4) 0.7974(9) 0.7100(6) 0.056(2) Uani 1 1 d .
H16A H 0.3409 0.8333 0.7815 0.084 Uiso 1 1 calc R
H16B H 0.2538 0.7649 0.7044 0.084 Uiso 1 1 calc R
H16C H 0.2828 0.8824 0.6605 0.084 Uiso 1 1 calc R
C17 C 0.2625(3) 0.6106(8) 0.5684(5) 0.0504(17) Uani 1 1 d .
H17A H 0.2525 0.6970 0.5226 0.076 Uiso 1 1 calc R
H17B H 0.2145 0.5862 0.5570 0.076 Uiso 1 1 calc R
H17C H 0.2794 0.5187 0.5524 0.076 Uiso 1 1 calc R
C18 C 0.6788(4) 0.3424(7) 1.1551(5) 0.0370(14) Uani 1 1 d .
C19 C 0.6983(4) 0.2401(8) 1.2368(6) 0.0453(17) Uani 1 1 d .
H19 H 0.6618 0.1663 1.2254 0.054 Uiso 1 1 calc R
C20 C 0.7739(5) 0.2531(10) 1.3350(5) 0.062(2) Uani 1 1 d .
H20 H 0.7884 0.1859 1.3903 0.074 Uiso 1 1 calc R
C21 C 0.8281(4) 0.3617(10) 1.3530(6) 0.063(2) Uani 1 1 d .
H21 H 0.8788 0.3677 1.4195 0.075 Uiso 1 1 calc R
C22 C 0.8070(4) 0.4605(9) 1.2729(5) 0.052(3) Uani 1 1 d .
H22 H 0.8437 0.5346 1.2849 0.062 Uiso 1 1 calc R
C23 C 0.7326(3) 0.4531(7) 1.1745(5) 0.0420(18) Uani 1 1 d .
H23 H 0.7187 0.5236 1.1208 0.050 Uiso 1 1 calc R
B1 B 0.5000 0.7887(11) 1.0000 0.042(3) Uani 1 2 d SD
H1 H 0.5000 0.924(8) 1.0000 0.04(2) Uiso 1 2 d S
H2 H 0.542(6) 0.7512(13) 1.0835(9) 0.14(5) Uiso 0.75 1 d PD
H3 H 0.450(5) 0.7507(13) 0.997(11) 0.14(6) Uiso 0.75 1 d PD
O1 O 0.0000 1.0290(19) 0.5000 0.157(4) Uiso 1 2 d SD
C24 C 0.0633(15) 0.958(3) 0.514(3) 0.157(4) Uiso 0.50 1 d PD
C25 C 0.0569(18) 0.788(3) 0.527(3) 0.157(4) Uiso 0.50 1 d PD
C26 C -0.0208(19) 0.747(3) 0.500(4) 0.157(4) Uiso 0.50 1 d PD
C27 C -0.0595(17) 0.911(3) 0.472(3) 0.157(4) Uiso 0.50 1 d PD

loop_
_atom_site_aniso_label
_atom_site_aniso_U_11
_atom_site_aniso_U_22
_atom_site_aniso_U_33
_atom_site_aniso_U_23
_atom_site_aniso_U_13
_atom_site_aniso_U_12
Yb1 0.02652(15) 0.02828(14) 0.02164(15) 0.000 0.01524(12) 0.000
N1 0.0279(17) 0.029(3) 0.0203(18) 0.008(5) 0.0160(15) 0.006(5)
N2 0.037(3) 0.029(3) 0.029(3) 0.008(2) 0.022(2) 0.009(2)
C1 0.054(5) 0.038(4) 0.030(4) -0.004(3) 0.027(4) 0.007(4)
C2 0.033(3) 0.023(4) 0.026(4) -0.004(3) 0.022(3) -0.004(3)
C3 0.043(3) 0.022(3) 0.045(4) -0.001(3) 0.031(3) -0.003(3)
C4 0.037(3) 0.030(3) 0.039(4) 0.008(3) 0.029(3) 0.002(3)
C5 0.047(4) 0.030(3) 0.057(4) 0.009(3) 0.035(4) 0.013(3)
C6 0.034(3) 0.027(4) 0.026(4) -0.009(3) 0.021(3) -0.003(3)
C7 0.038(3) 0.032(3) 0.030(3) 0.003(3) 0.023(3) 0.003(3)
C8 0.037(3) 0.046(4) 0.043(4) 0.006(3) 0.029(3) -0.003(3)
C9 0.056(4) 0.039(3) 0.036(4) 0.009(3) 0.029(3) -0.003(3)
C10 0.035(3) 0.033(3) 0.029(3) 0.009(3) 0.012(3) 0.007(3)
C11 0.033(4) 0.026(3) 0.024(3) 0.001(3) 0.018(3) -0.005(3)
C12 0.036(3) 0.044(3) 0.034(3) 0.006(3) 0.024(3) 0.000(2)
C13 0.039(4) 0.057(4) 0.045(4) 0.001(3) 0.022(3) -0.006(3)
C14 0.047(3) 0.048(7) 0.055(4) -0.005(4) 0.025(3) 0.009(4)
C15 0.032(3) 0.032(3) 0.032(3) 0.003(3) 0.019(3) 0.005(3)
C16 0.046(4) 0.068(5) 0.045(5) 0.001(4) 0.025(4) 0.013(4)
C17 0.040(4) 0.056(4) 0.039(4) 0.002(3) 0.017(3) -0.004(3)
C18 0.040(3) 0.040(3) 0.031(3) 0.012(3) 0.023(3) 0.021(3)
C19 0.046(4) 0.048(4) 0.036(4) 0.011(3) 0.024(4) 0.018(3)
C20 0.061(5) 0.085(6) 0.031(4) 0.023(4) 0.026(4) 0.047(5)
C21 0.042(4) 0.093(6) 0.042(5) -0.001(4) 0.022(4) 0.021(4)
C22 0.041(3) 0.071(8) 0.042(3) -0.005(4) 0.025(3) 0.004(4)
C23 0.037(3) 0.050(5) 0.039(3) 0.001(3) 0.024(3) 0.003(3)
B1 0.043(6) 0.019(5) 0.058(8) 0.000 0.030(6) 0.000

loop_
_atom_type_symbol
_atom_type_description
_atom_type_scat_dispersion_real
_atom_type_scat_dispersion_imag
_atom_type_scat_source
C C 0.0033 0.0016 'International Tables Vol C Tables 4.2.6.8 and 6.1.1.4'
H H 0.0000 0.0000 'International Tables Vol C Tables 4.2.6.8 and 6.1.1.4'
N N 0.0061 0.0033 'International Tables Vol C Tables 4.2.6.8 and 6.1.1.4'
O O 0.0106 0.0060 'International Tables Vol C Tables 4.2.6.8 and 6.1.1.4'
Yb Yb -0.3850 5.5486 'International Tables Vol C Tables 4.2.6.8 and 6.1.1.4'
B B 0.0013 0.0007 'International Tables Vol C Tables 4.2.6.8 and 6.1.1.4'

loop_
_geom_angle_atom_site_label_1
_geom_angle_atom_site_label_2
_geom_angle_atom_site_label_3
_geom_angle
_geom_angle_site_symmetry_1
_geom_angle_site_symmetry_3
N2 Yb1 N2 106.3(2) 2_657 .
N2 Yb1 N1 97.6(2) 2_657 .
N2 Yb1 N1 80.5(2) . .
N2 Yb1 N1 80.5(2) 2_657 2_657
N2 Yb1 N1 97.6(2) . 2_657
N1 Yb1 N1 176.9(6) . 2_657
N2 Yb1 B1 126.83(11) 2_657 .
N2 Yb1 B1 126.83(11) . .
N1 Yb1 B1 91.5(3) . .
N1 Yb1 B1 91.5(3) 2_657 .
N2 Yb1 C4 23.28(16) 2_657 2_657
N2 Yb1 C4 88.51(16) . 2_657
N1 Yb1 C4 109.9(3) . 2_657
N1 Yb1 C4 67.6(3) 2_657 2_657
B1 Yb1 C4 141.98(10) . 2_657
N2 Yb1 C4 88.51(15) 2_657 .
N2 Yb1 C4 23.28(16) . .
N1 Yb1 C4 67.6(3) . .
N1 Yb1 C4 109.9(3) 2_657 .
B1 Yb1 C4 141.98(10) . .
C4 Yb1 C4 76.0(2) 2_657 .
N2 Yb1 C2 82.42(16) 2_657 .
N2 Yb1 C2 67.11(17) . .
N1 Yb1 C2 24.2(3) . .
N1 Yb1 C2 152.7(3) 2_657 .
B1 Yb1 C2 115.75(12) . .
C4 Yb1 C2 88.80(16) 2_657 .
C4 Yb1 C2 48.42(16) . .
N2 Yb1 C2 67.11(18) 2_657 2_657
N2 Yb1 C2 82.42(16) . 2_657
N1 Yb1 C2 152.7(3) . 2_657
N1 Yb1 C2 24.2(3) 2_657 2_657
B1 Yb1 C2 115.75(12) . 2_657
C4 Yb1 C2 48.42(17) 2_657 2_657
C4 Yb1 C2 88.80(15) . 2_657
C2 Yb1 C2 128.5(2) . 2_657
N2 Yb1 H2 133(3) 2_657 .
N2 Yb1 H2 114(3) . .
N1 Yb1 H2 113(2) . .
N1 Yb1 H2 70.0(19) 2_657 .
B1 Yb1 H2 26.1(3) . .
C4 Yb1 H2 134(3) 2_657 .
C4 Yb1 H2 136(3) . .
C2 Yb1 H2 136(2) . .
C2 Yb1 H2 93.4(16) 2_657 .
N2 Yb1 H3 101.7(9) 2_657 .
N2 Yb1 H3 150.7(17) . .
N1 Yb1 H3 104(3) . .
N1 Yb1 H3 79(3) 2_657 .
B1 Yb1 H3 26.2(3) . .
C4 Yb1 H3 115.9(4) 2_657 .
C4 Yb1 H3 167.8(11) . .
C2 Yb1 H3 126(3) . .
C2 Yb1 H3 101(3) 2_657 .
H2 Yb1 H3 37.7(3) . .
C2 N1 C6 116.2(6) . .
C2 N1 Yb1 111.9(5) . .
C6 N1 Yb1 132.0(7) . .
C4 N2 C18 118.4(5) . .
C4 N2 Yb1 115.4(4) . .
C18 N2 Yb1 124.5(3) . .
C2 C1 H1A 109.5 . .
C2 C1 H1B 109.5 . .
H1A C1 H1B 109.5 . .
C2 C1 H1C 109.5 . .
H1A C1 H1C 109.5 . .
H1B C1 H1C 109.5 . .
N1 C2 C3 123.0(6) . .
N1 C2 C1 121.5(6) . .
C3 C2 C1 115.5(6) . .
N1 C2 Yb1 43.9(3) . .
C3 C2 Yb1 83.2(4) . .
C1 C2 Yb1 154.6(5) . .
C4 C3 C2 128.2(5) . .
C4 C3 H3A 115.9 . .
C2 C3 H3A 115.9 . .
N2 C4 C3 122.1(5) . .
N2 C4 C5 121.7(5) . .
C3 C4 C5 116.1(5) . .
N2 C4 Yb1 41.3(3) . .
C3 C4 Yb1 84.0(3) . .
C5 C4 Yb1 156.2(4) . .
C4 C5 H5A 109.5 . .
C4 C5 H5B 109.5 . .
H5A C5 H5B 109.5 . .
C4 C5 H5C 109.5 . .
H5A C5 H5C 109.5 . .
H5B C5 H5C 109.5 . .
C11 C6 C7 120.4(6) . .
C11 C6 N1 121.9(6) . .
C7 C6 N1 117.6(6) . .
C8 C7 C6 118.5(5) . .
C8 C7 C12 119.8(5) . .
C6 C7 C12 121.6(5) . .
C9 C8 C7 122.0(5) . .
C9 C8 H8 119.0 . .
C7 C8 H8 119.0 . .
C8 C9 C10 118.9(5) . .
C8 C9 H9 120.6 . .
C10 C9 H9 120.6 . .
C9 C10 C11 121.9(6) . .
C9 C10 H10 119.1 . .
C11 C10 H10 119.1 . .
C10 C11 C6 118.3(6) . .
C10 C11 C15 117.7(6) . .
C6 C11 C15 124.0(6) . .
C7 C12 C13 111.4(5) . .
C7 C12 C14 111.2(5) . .
C13 C12 C14 108.5(5) . .
C7 C12 H12 108.6 . .
C13 C12 H12 108.6 . .
C14 C12 H12 108.6 . .
C12 C13 H13A 109.5 . .
C12 C13 H13B 109.5 . .
H13A C13 H13B 109.5 . .
C12 C13 H13C 109.5 . .
H13A C13 H13C 109.5 . .
H13B C13 H13C 109.5 . .
C12 C14 H14A 109.5 . .
C12 C14 H14B 109.5 . .
H14A C14 H14B 109.5 . .
C12 C14 H14C 109.5 . .
H14A C14 H14C 109.5 . .
H14B C14 H14C 109.5 . .
C11 C15 C16 111.9(5) . .
C11 C15 C17 111.5(5) . .
C16 C15 C17 109.0(5) . .
C11 C15 H15 108.1 . .
C16 C15 H15 108.1 . .
C17 C15 H15 108.1 . .
C15 C16 H16A 109.5 . .
C15 C16 H16B 109.5 . .
H16A C16 H16B 109.5 . .
C15 C16 H16C 109.5 . .
H16A C16 H16C 109.5 . .
H16B C16 H16C 109.5 . .
C15 C17 H17A 109.5 . .
C15 C17 H17B 109.5 . .
H17A C17 H17B 109.5 . .
C15 C17 H17C 109.5 . .
H17A C17 H17C 109.5 . .
H17B C17 H17C 109.5 . .
C23 C18 C19 120.2(6) . .
C23 C18 N2 118.7(5) . .
C19 C18 N2 121.0(6) . .
C20 C19 C18 117.5(7) . .
C20 C19 H19 121.2 . .
C18 C19 H19 121.2 . .
C21 C20 C19 121.8(7) . .
C21 C20 H20 119.1 . .
C19 C20 H20 119.1 . .
C22 C21 C20 119.2(7) . .
C22 C21 H21 120.4 . .
C20 C21 H21 120.4 . .
C21 C22 C23 121.1(7) . .
C21 C22 H22 119.5 . .
C23 C22 H22 119.5 . .
C18 C23 C22 120.0(6) . .
C18 C23 H23 120.0 . .
C22 C23 H23 120.0 . .
Yb1 B1 H1 180.00(6) . .
Yb1 B1 H2 73.2(7) . .
H1 B1 H2 106.8(7) . .
Yb1 B1 H3 73.1(7) . .
H1 B1 H3 106.9(7) . .
H2 B1 H3 88.9(11) . .
C24 O1 C24 129(3) . 2_556
C24 O1 C27 110.5(15) . .
C24 O1 C27 20(2) 2_556 .
C24 O1 C27 20(2) . 2_556
C24 O1 C27 110.5(15) 2_556 2_556
C27 O1 C27 94(2) . 2_556
C27 C24 O1 89(4) 2_556 .
C27 C24 C25 23(6) 2_556 .
O1 C24 C25 106(2) . .
C27 C24 C26 27(7) 2_556 2_556
O1 C24 C26 91.4(16) . 2_556
C25 C24 C26 17(2) . 2_556
C26 C25 C27 122(6) 2_556 2_556
C26 C25 C24 124(6) 2_556 .
C27 C25 C24 11(3) 2_556 .
C26 C25 C26 24(5) 2_556 .
C27 C25 C26 106(3) 2_556 .
C24 C25 C26 112(3) . .
C25 C26 C26 137(9) 2_556 2_556
C25 C26 C25 133(6) 2_556 .
C26 C26 C25 19(4) 2_556 .
C25 C26 C27 35(4) 2_556 .
C26 C26 C27 111(2) 2_556 .
C25 C26 C27 101(2) . .
C25 C26 C24 38(4) 2_556 2_556
C26 C26 C24 113.8(13) 2_556 2_556
C25 C26 C24 101(2) . 2_556
C27 C26 C24 8(2) . 2_556
C24 C27 C25 146(9) 2_556 2_556
C24 C27 O1 72(3) 2_556 .
C25 C27 O1 130(3) 2_556 .
C24 C27 C26 145(10) 2_556 .
C25 C27 C26 23(3) 2_556 .
O1 C27 C26 108(2) . .

loop_
_geom_bond_atom_site_label_1
_geom_bond_atom_site_label_2
_geom_bond_distance
_geom_bond_site_symmetry_2
Yb1 N2 2.252(4) 2_657
Yb1 N2 2.252(4) .
Yb1 N1 2.312(3) .
Yb1 N1 2.312(3) 2_657
Yb1 B1 2.471(9) .
Yb1 C4 3.080(6) 2_657
Yb1 C4 3.080(6) .
Yb1 C2 3.093(7) .
Yb1 C2 3.093(7) 2_657
Yb1 H2 2.398(11) .
Yb1 H3 2.396(11) .
N1 C2 1.368(13) .
N1 C6 1.417(11) .
N2 C4 1.347(7) .
N2 C18 1.452(7) .
C1 C2 1.508(10) .
C1 H1A 0.9700 .
C1 H1B 0.9700 .
C1 H1C 0.9700 .
C2 C3 1.417(9) .
C3 C4 1.396(8) .
C3 H3A 0.9400 .
C4 C5 1.509(7) .
C5 H5A 0.9700 .
C5 H5B 0.9700 .
C5 H5C 0.9700 .
C6 C11 1.408(10) .
C6 C7 1.414(9) .
C7 C8 1.393(8) .
C7 C12 1.514(7) .
C8 C9 1.378(8) .
C8 H8 0.9400 .
C9 C10 1.385(9) .
C9 H9 0.9400 .
C10 C11 1.402(9) .
C10 H10 0.9400 .
C11 C15 1.506(8) .
C12 C13 1.531(8) .
C12 C14 1.552(8) .
C12 H12 0.9900 .
C13 H13A 0.9700 .
C13 H13B 0.9700 .
C13 H13C 0.9700 .
C14 H14A 0.9700 .
C14 H14B 0.9700 .
C14 H14C 0.9700 .
C15 C16 1.525(9) .
C15 C17 1.531(8) .
C15 H15 0.9900 .
C16 H16A 0.9700 .
C16 H16B 0.9700 .
C16 H16C 0.9700 .
C17 H17A 0.9700 .
C17 H17B 0.9700 .
C17 H17C 0.9700 .
C18 C23 1.380(8) .
C18 C19 1.416(9) .
C19 C20 1.396(10) .
C19 H19 0.9400 .
C20 C21 1.381(11) .
C20 H20 0.9400 .
C21 C22 1.368(10) .
C21 H21 0.9400 .
C22 C23 1.383(8) .
C22 H22 0.9400 .
C23 H23 0.9400 .
B1 H1 1.15(7) .
B1 H2 1.102(10) .
B1 H3 1.107(11) .
O1 C24 1.395(17) .
O1 C24 1.395(17) 2_556
O1 C27 1.470(18) .
O1 C27 1.470(18) 2_556
C24 C27 0.49(5) 2_556
C24 C25 1.479(19) .
C24 C26 1.97(4) 2_556
C25 C26 0.71(5) 2_556
C25 C27 1.04(4) 2_556
C25 C26 1.502(18) .
C26 C25 0.71(5) 2_556
C26 C26 0.91(6) 2_556
C26 C27 1.541(18) .
C26 C24 1.97(4) 2_556
C27 C24 0.49(5) 2_556
C27 C25 1.04(4) 2_556

loop_
_geom_torsion_atom_site_label_1
_geom_torsion_atom_site_label_2
_geom_torsion_atom_site_label_3
_geom_torsion_atom_site_label_4
_geom_torsion
_geom_torsion_site_symmetry_1
_geom_torsion_site_symmetry_4
N2 Yb1 N1 C2 -51.5(4) 2_657 .
N2 Yb1 N1 C2 53.9(4) . .
N1 Yb1 N1 C2 1.0(4) 2_657 .
B1 Yb1 N1 C2 -179.0(4) . .
C4 Yb1 N1 C2 -31.0(4) 2_657 .
C4 Yb1 N1 C2 33.7(4) . .
C2 Yb1 N1 C2 1.9(7) 2_657 .
N2 Yb1 N1 C6 129.2(5) 2_657 .
N2 Yb1 N1 C6 -125.5(5) . .
N1 Yb1 N1 C6 -178.3(5) 2_657 .
B1 Yb1 N1 C6 1.7(5) . .
C4 Yb1 N1 C6 149.6(5) 2_657 .
C4 Yb1 N1 C6 -145.6(5) . .
C2 Yb1 N1 C6 -179.3(6) . .
C2 Yb1 N1 C6 -177.4(6) 2_657 .
N2 Yb1 N2 C4 41.4(3) 2_657 .
N1 Yb1 N2 C4 -53.8(4) . .
N1 Yb1 N2 C4 123.7(4) 2_657 .
B1 Yb1 N2 C4 -138.6(3) . .
C4 Yb1 N2 C4 56.6(4) 2_657 .
C2 Yb1 N2 C4 -32.7(4) . .
C2 Yb1 N2 C4 104.8(4) 2_657 .
N2 Yb1 N2 C18 -123.3(5) 2_657 .
N1 Yb1 N2 C18 141.4(5) . .
N1 Yb1 N2 C18 -41.1(5) 2_657 .
B1 Yb1 N2 C18 56.7(5) . .
C4 Yb1 N2 C18 -108.2(4) 2_657 .
C4 Yb1 N2 C18 -164.8(7) . .
C2 Yb1 N2 C18 162.5(5) . .
C2 Yb1 N2 C18 -60.0(4) 2_657 .
C6 N1 C2 C3 150.9(7) . .
Yb1 N1 C2 C3 -28.6(7) . .
C6 N1 C2 C1 -27.4(7) . .
Yb1 N1 C2 C1 153.1(5) . .
C6 N1 C2 Yb1 179.5(5) . .
N2 Yb1 C2 N1 128.5(4) 2_657 .
N2 Yb1 C2 N1 -120.1(4) . .
N1 Yb1 C2 N1 -179.88(5) 2_657 .
B1 Yb1 C2 N1 1.1(4) . .
C4 Yb1 C2 N1 151.0(4) 2_657 .
C4 Yb1 C2 N1 -136.7(4) . .
C2 Yb1 C2 N1 -178.9(4) 2_657 .
N2 Yb1 C2 C3 -75.3(4) 2_657 .
N2 Yb1 C2 C3 36.0(3) . .
N1 Yb1 C2 C3 156.2(6) . .
N1 Yb1 C2 C3 -23.7(6) 2_657 .
B1 Yb1 C2 C3 157.3(3) . .
C4 Yb1 C2 C3 -52.9(4) 2_657 .
C4 Yb1 C2 C3 19.4(3) . .
C2 Yb1 C2 C3 -22.7(3) 2_657 .
N2 Yb1 C2 C1 64.2(11) 2_657 .
N2 Yb1 C2 C1 175.6(11) . .
N1 Yb1 C2 C1 -64.3(11) . .
N1 Yb1 C2 C1 115.8(11) 2_657 .
B1 Yb1 C2 C1 -63.2(11) . .
C4 Yb1 C2 C1 86.7(11) 2_657 .
C4 Yb1 C2 C1 159.0(12) . .
C2 Yb1 C2 C1 116.8(11) 2_657 .
N1 C2 C3 C4 -24.8(10) . .
C1 C2 C3 C4 153.6(6) . .
Yb1 C2 C3 C4 -44.3(6) . .
C18 N2 C4 C3 -168.1(5) . .
Yb1 N2 C4 C3 26.1(7) . .
C18 N2 C4 C5 7.9(8) . .
Yb1 N2 C4 C5 -157.8(4) . .
C18 N2 C4 Yb1 165.8(6) . .
C2 C3 C4 N2 27.5(10) . .
C2 C3 C4 C5 -148.8(6) . .
C2 C3 C4 Yb1 44.5(6) . .
N2 Yb1 C4 N2 -140.6(3) 2_657 .
N1 Yb1 C4 N2 120.5(4) . .
N1 Yb1 C4 N2 -61.2(4) 2_657 .
B1 Yb1 C4 N2 59.3(4) . .
C4 Yb1 C4 N2 -120.7(4) 2_657 .
C2 Yb1 C4 N2 138.3(4) . .
C2 Yb1 C4 N2 -73.4(4) 2_657 .
N2 Yb1 C4 C3 61.5(3) 2_657 .
N2 Yb1 C4 C3 -158.0(6) . .
N1 Yb1 C4 C3 -37.4(4) . .
N1 Yb1 C4 C3 140.8(3) 2_657 .
B1 Yb1 C4 C3 -98.6(3) . .
C4 Yb1 C4 C3 81.4(3) 2_657 .
C2 Yb1 C4 C3 -19.7(3) . .
C2 Yb1 C4 C3 128.6(3) 2_657 .
N2 Yb1 C4 C5 -87.8(9) 2_657 .
N2 Yb1 C4 C5 52.8(9) . .
N1 Yb1 C4 C5 173.3(10) . .
N1 Yb1 C4 C5 -8.5(10) 2_657 .
B1 Yb1 C4 C5 112.1(9) . .
C4 Yb1 C4 C5 -67.9(9) 2_657 .
C2 Yb1 C4 C5 -169.0(10) . .
C2 Yb1 C4 C5 -20.7(9) 2_657 .
C2 N1 C6 C11 99.8(7) . .
Yb1 N1 C6 C11 -80.9(7) . .
C2 N1 C6 C7 -83.3(6) . .
Yb1 N1 C6 C7 96.1(6) . .
C11 C6 C7 C8 -0.4(9) . .
N1 C6 C7 C8 -177.4(6) . .
C11 C6 C7 C12 179.4(6) . .
N1 C6 C7 C12 2.3(9) . .
C6 C7 C8 C9 0.8(9) . .
C12 C7 C8 C9 -178.9(6) . .
C7 C8 C9 C10 -0.7(10) . .
C8 C9 C10 C11 0.2(10) . .
C9 C10 C11 C6 0.2(10) . .
C9 C10 C11 C15 -179.5(6) . .
C7 C6 C11 C10 -0.1(9) . .
N1 C6 C11 C10 176.8(7) . .
C7 C6 C11 C15 179.6(6) . .
N1 C6 C11 C15 -3.5(11) . .
C8 C7 C12 C13 51.6(8) . .
C6 C7 C12 C13 -128.1(6) . .
C8 C7 C12 C14 -69.5(7) . .
C6 C7 C12 C14 110.7(6) . .
C10 C11 C15 C16 -61.6(8) . .
C6 C11 C15 C16 118.7(7) . .
C10 C11 C15 C17 60.8(7) . .
C6 C11 C15 C17 -118.9(7) . .
C4 N2 C18 C23 113.5(6) . .
Yb1 N2 C18 C23 -82.1(6) . .
C4 N2 C18 C19 -69.5(7) . .
Yb1 N2 C18 C19 94.8(6) . .
C23 C18 C19 C20 -1.9(9) . .
N2 C18 C19 C20 -178.8(6) . .
C18 C19 C20 C21 0.4(10) . .
C19 C20 C21 C22 0.6(11) . .
C20 C21 C22 C23 0.0(11) . .
C19 C18 C23 C22 2.5(9) . .
N2 C18 C23 C22 179.4(5) . .
C21 C22 C23 C18 -1.5(10) . .
C24 O1 C24 C27 -25(8) 2_556 2_556
C27 O1 C24 C27 -34(11) . 2_556
C24 O1 C24 C25 -8.3(18) 2_556 .
C27 O1 C24 C25 -17(4) . .
C27 O1 C24 C25 17(7) 2_556 .
C24 O1 C24 C26 1.7(15) 2_556 2_556
C27 O1 C24 C26 -7(4) . 2_556
C27 O1 C24 C26 27(7) 2_556 2_556
C27 C24 C25 C26 82(16) 2_556 2_556
O1 C24 C25 C26 36(9) . 2_556
O1 C24 C25 C27 -46(13) . 2_556
C26 C24 C25 C27 -82(16) 2_556 2_556
C27 C24 C25 C26 58(15) 2_556 .
O1 C24 C25 C26 12(3) . .
C26 C24 C25 C26 -24(8) 2_556 .
C26 C25 C26 C25 -111(21) 2_556 2_556
C27 C25 C26 C25 24(8) 2_556 2_556
C24 C25 C26 C25 14(8) . 2_556
C27 C25 C26 C26 134(15) 2_556 2_556
C24 C25 C26 C26 125(13) . 2_556
C26 C25 C26 C27 -127(14) 2_556 .
C27 C25 C26 C27 8(5) 2_556 .
C24 C25 C26 C27 -2(3) . .
C26 C25 C26 C24 -135(14) 2_556 2_556
C27 C25 C26 C24 -1(4) 2_556 2_556
C24 C25 C26 C24 -10(3) . 2_556
C24 O1 C27 C24 159(7) . 2_556
C27 O1 C27 C24 149(10) 2_556 2_556
C24 O1 C27 C25 10(8) . 2_556
C24 O1 C27 C25 -149(14) 2_556 2_556
C27 O1 C27 C25 -1(5) 2_556 2_556
C24 O1 C27 C26 16(4) . .
C24 O1 C27 C26 -143(10) 2_556 .
C27 O1 C27 C26 5.7(19) 2_556 .
C25 C26 C27 C24 109(12) 2_556 2_556
C26 C26 C27 C24 -108(10) 2_556 2_556
C25 C26 C27 C24 -92(7) . 2_556
C26 C26 C27 C25 143(15) 2_556 2_556
C25 C26 C27 C25 159(10) . 2_556
C24 C26 C27 C25 -109(12) 2_556 2_556
C25 C26 C27 O1 -168(11) 2_556 .
C26 C26 C27 O1 -24(8) 2_556 .
C25 C26 C27 O1 -8(4) . .
C24 C26 C27 O1 84(7) 2_556 .
